data_7061762
loop_
_publ_author_name
'Chatterjee, Himadri Sekhar'
'Maity, Suvendu'
'Halder, Satyajit'
'Ghosh, Prasanta'
'Jana, Kuladip'
'Mahapatra, Pradip Kumar'
'Sinha, Chittaranjan'

_publ_section_title
;
 Biological activity of non-radical vs. stable radical of a
 pyridazine-sulfonamide aminophenol-type compound
;
_journal_issue 37
_journal_name_full 'New Journal of Chemistry'
_journal_page_first 17951
_journal_page_last 17957
_journal_paper_doi 10.1039/D2NJ03308A
_journal_volume 46
_journal_year 2022
_chemical_formula_moiety 'C25 H32 N4 O4 S'
_chemical_formula_sum 'C25 H32 N4 O4 S'
_chemical_formula_weight 484.60
_space_group_crystal_system triclinic
_space_group_IT_number 2
_space_group_name_Hall '-P 1'
_space_group_name_H-M_alt 'P -1'
_atom_sites_solution_hydrogens geom
_audit_creation_method SHELXL-2016/6
_audit_update_record
;
2021-12-23 deposited with the CCDC.	2022-08-24 downloaded from the CCDC.
;
_cell_angle_alpha 68.822(2)
_cell_angle_beta 88.431(3)
_cell_angle_gamma 81.237(3)
_cell_formula_units_Z 4
_cell_length_a 9.3204(8)
_cell_length_b 15.1349(11)
_cell_length_c 20.1462(15)
_cell_measurement_reflns_used 9894
_cell_measurement_temperature 273(2)
_cell_measurement_theta_max 27.09
_cell_measurement_theta_min 2.21
_cell_volume 2617.8(4)
_computing_cell_refinement 'Bruker SAINT'
_computing_data_collection 'Bruker APEX2'
_computing_data_reduction 'Bruker SAINT'
_computing_molecular_graphics 'Bruker SHELXTL'
_computing_publication_material 'Bruker SHELXTL'
_computing_structure_refinement 'SHELXL-2016/6 (Sheldrick, 2016)'
_computing_structure_solution 'SHELXT 2014/5 (Sheldrick, 2014)'
_diffrn_ambient_temperature 273(2)
_diffrn_measured_fraction_theta_full 0.999
_diffrn_measured_fraction_theta_max 0.999
_diffrn_measurement_device_type 'Bruker APEX-II CCD'
_diffrn_measurement_method '\f and \w scans'
_diffrn_radiation_type MoK\a
_diffrn_radiation_wavelength 0.71073
_diffrn_reflns_av_R_equivalents 0.0899
_diffrn_reflns_av_unetI/netI 0.0585
_diffrn_reflns_Laue_measured_fraction_full 0.999
_diffrn_reflns_Laue_measured_fraction_max 0.999
_diffrn_reflns_limit_h_max 11
_diffrn_reflns_limit_h_min -11
_diffrn_reflns_limit_k_max 17
_diffrn_reflns_limit_k_min -17
_diffrn_reflns_limit_l_max 23
_diffrn_reflns_limit_l_min -23
_diffrn_reflns_number 72684
_diffrn_reflns_point_group_measured_fraction_full 0.999
_diffrn_reflns_point_group_measured_fraction_max 0.999
_diffrn_reflns_theta_full 24.997
_diffrn_reflns_theta_max 24.997
_diffrn_reflns_theta_min 2.110
_diffrn_source Mo
_exptl_absorpt_coefficient_mu 0.160
_exptl_absorpt_correction_type multi-scan
_exptl_crystal_colour colourless
_exptl_crystal_density_diffrn 1.230
_exptl_crystal_description prism
_exptl_crystal_F_000 1032
_exptl_crystal_size_max 0.18
_exptl_crystal_size_mid 0.07
_exptl_crystal_size_min 0.04
_exptl_transmission_factor_max 0.964
_exptl_transmission_factor_min 0.629
_refine_diff_density_max 0.497
_refine_diff_density_min -0.471
_refine_diff_density_rms 0.047
_refine_ls_extinction_method none
_refine_ls_goodness_of_fit_ref 1.088
_refine_ls_hydrogen_treatment constr
_refine_ls_matrix_type full
_refine_ls_number_parameters 629
_refine_ls_number_reflns 9201
_refine_ls_number_restraints 0
_refine_ls_restrained_S_all 1.088
_refine_ls_R_factor_all 0.1082
_refine_ls_R_factor_gt 0.0705
_refine_ls_shift/su_max 0.001
_refine_ls_shift/su_mean 0.000
_refine_ls_structure_factor_coef Fsqd
_refine_ls_weighting_details 'w=1/[\s^2^(Fo^2^)+(0.0385P)^2^+2.6747P] where P=(Fo^2^+2Fc^2^)/3'
_refine_ls_weighting_scheme calc
_refine_ls_wR_factor_gt 0.1333
_refine_ls_wR_factor_ref 0.1504
_reflns_Friedel_coverage 0.000
_reflns_number_gt 6404
_reflns_number_total 9201
_reflns_threshold_expression 'I > 2\s(I)'
_cod_data_source_file d2nj03308a2.cif
_cod_data_source_block PKM_200B9A_0m_a
_cod_depositor_comments 'Adding full bibliography for 7061762.cif.'
_cod_database_code 7061762
_shelx_shelxl_version_number 2016/6
_shelx_space_group_comment
;
The symmetry employed for this shelxl refinement is uniquely defined
by the following loop, which should always be used as a source of
symmetry information in preference to the above space-group names.
They are only intended as comments.
;

loop_
_space_group_symop_operation_xyz
'x, y, z'
'-x, -y, -z'

loop_
_atom_site_label
_atom_site_type_symbol
_atom_site_fract_x
_atom_site_fract_y
_atom_site_fract_z
_atom_site_U_iso_or_equiv
_atom_site_adp_type
_atom_site_occupancy
_atom_site_site_symmetry_order
_atom_site_calc_flag
_atom_site_refinement_flags_posn
_atom_site_refinement_flags_adp
_atom_site_refinement_flags_occupancy
_atom_site_disorder_assembly
_atom_site_disorder_group
S2 S -0.29063(10) 0.08633(6) 0.50516(4) 0.0407(2) Uani 1 1 d . . . . .
S1 S 0.31170(10) 0.34094(6) 0.47025(4) 0.0409(2) Uani 1 1 d . . . . .
O2 O -0.2258(3) -0.01029(16) 0.51895(12) 0.0487(6) Uani 1 1 d . . . . .
O6 O 0.1932(3) 0.41802(16) 0.43922(12) 0.0510(6) Uani 1 1 d . . . . .
O5 O 0.4263(3) 0.33255(18) 0.42164(11) 0.0519(7) Uani 1 1 d . . . . .
O3 O -0.3271(3) 0.11643(18) 0.56371(12) 0.0529(7) Uani 1 1 d . . . . .
O1 O 0.3503(3) 0.40424(18) 0.27834(12) 0.0543(7) Uani 1 1 d . . . . .
H1 H 0.342213 0.369676 0.319893 0.081 Uiso 1 1 calc R U . . .
O4 O 0.9011(3) 0.4397(2) 0.68756(13) 0.0587(7) Uani 1 1 d . . . . .
H4 H 0.834046 0.469384 0.658926 0.088 Uiso 1 1 calc R U . . .
N6 N 0.2641(3) 0.23822(19) 0.50185(14) 0.0402(7) Uani 1 1 d . . . . .
H6 H 0.310228 0.192599 0.490117 0.048 Uiso 1 1 calc R U . A -1
O8 O -0.1507(3) 0.1257(2) 0.69152(14) 0.0642(8) Uani 1 1 d . . . . .
N2 N 0.6078(3) 0.4235(2) 0.69177(14) 0.0467(8) Uani 1 1 d . . . . .
H2 H 0.595538 0.482715 0.687753 0.056 Uiso 1 1 calc R U . . .
N7 N 0.1348(3) 0.1287(2) 0.57447(15) 0.0455(7) Uani 1 1 d . . . . .
N3 N -0.4464(3) 0.1066(2) 0.46233(14) 0.0421(7) Uani 1 1 d . . . B -1
H3 H -0.523221 0.126215 0.480780 0.051 Uiso 1 1 calc R U . B -1
N8 N 0.0336(3) 0.0933(2) 0.62276(16) 0.0500(8) Uani 1 1 d . . . . .
N1 N 0.0871(3) 0.3448(2) 0.31450(15) 0.0488(8) Uani 1 1 d . . . . .
H1A H 0.106204 0.389661 0.328044 0.059 Uiso 1 1 calc R U . . .
N4 N -0.3578(3) 0.0382(2) 0.38075(16) 0.0537(8) Uani 1 1 d . . . . .
O7 O -0.4877(4) 0.0606(2) 0.21163(15) 0.0854(10) Uani 1 1 d . . . . .
C40 C 0.5307(3) 0.4001(2) 0.64464(15) 0.0330(7) Uani 1 1 d . . . . .
C43 C 0.3860(3) 0.3626(2) 0.54134(15) 0.0342(7) Uani 1 1 d . . . . .
C41 C 0.5564(4) 0.3100(2) 0.63978(17) 0.0406(8) Uani 1 1 d . . . . .
H41 H 0.622493 0.261737 0.671234 0.049 Uiso 1 1 calc R U . . .
C31 C 0.7064(4) 0.3576(2) 0.74678(17) 0.0398(8) Uani 1 1 d . . . . .
C46 C 0.1543(4) 0.2204(2) 0.54622(16) 0.0371(8) Uani 1 1 d . . . . .
C15 C -0.0040(4) 0.2842(2) 0.35666(17) 0.0401(8) Uani 1 1 d . . . . .
N5 N -0.3663(4) 0.0264(2) 0.31718(17) 0.0613(9) Uani 1 1 d . . . . .
C26 C 0.8510(4) 0.3695(2) 0.74362(17) 0.0410(8) Uani 1 1 d . . . . .
C45 C 0.4261(3) 0.4701(2) 0.59891(16) 0.0361(8) Uani 1 1 d . . . . .
H45 H 0.403863 0.529631 0.603425 0.043 Uiso 1 1 calc R U . . .
C42 C 0.4843(4) 0.2919(2) 0.58860(17) 0.0417(8) Uani 1 1 d . . . . .
H42 H 0.501934 0.231171 0.585784 0.050 Uiso 1 1 calc R U . . .
C1 C 0.2863(4) 0.3697(2) 0.23410(17) 0.0419(8) Uani 1 1 d . . . . .
C44 C 0.3559(4) 0.4518(2) 0.54739(16) 0.0371(8) Uani 1 1 d . . . . .
H44 H 0.287983 0.499377 0.516501 0.045 Uiso 1 1 calc R U . . .
C18 C -0.1802(3) 0.1625(2) 0.44807(17) 0.0377(8) Uani 1 1 d . . . . .
C21 C -0.4618(4) 0.0940(2) 0.39796(17) 0.0396(8) Uani 1 1 d . . . . .
C17 C -0.1926(4) 0.2575(3) 0.44259(18) 0.0465(9) Uani 1 1 d . . . . .
H17 H -0.260456 0.280848 0.469298 0.056 Uiso 1 1 calc R U . . .
C6 C 0.1519(4) 0.3400(2) 0.25110(17) 0.0425(8) Uani 1 1 d . . . . .
C19 C -0.0797(4) 0.1290(2) 0.40751(18) 0.0432(8) Uani 1 1 d . . . . .
H19 H -0.070626 0.065510 0.410846 0.052 Uiso 1 1 calc R U . . .
C16 C -0.1053(4) 0.3170(3) 0.39798(18) 0.0451(9) Uani 1 1 d . . . . .
H16 H -0.113815 0.380289 0.395250 0.054 Uiso 1 1 calc R U . . .
C30 C 0.6581(4) 0.2861(2) 0.80317(18) 0.0445(9) Uani 1 1 d . . . . .
H30 H 0.560392 0.279398 0.804748 0.053 Uiso 1 1 calc R U . . .
C29 C 0.7530(4) 0.2237(3) 0.85778(18) 0.0477(9) Uani 1 1 d . . . . .
C20 C 0.0068(4) 0.1890(3) 0.36236(18) 0.0451(9) Uani 1 1 d . . . . .
H20 H 0.073509 0.165578 0.335214 0.054 Uiso 1 1 calc R U . . .
C49 C -0.0515(4) 0.1553(3) 0.64203(18) 0.0469(9) Uani 1 1 d . . . . .
C27 C 0.9511(4) 0.3097(3) 0.79794(18) 0.0455(9) Uani 1 1 d . . . . .
C2 C 0.3547(4) 0.3675(3) 0.17211(18) 0.0477(9) Uani 1 1 d . . . . .
C22 C -0.5858(4) 0.1407(2) 0.35482(19) 0.0476(9) Uani 1 1 d . . . . .
H22 H -0.659578 0.178265 0.368967 0.057 Uiso 1 1 calc R U . . .
C5 C 0.0833(4) 0.3069(3) 0.20618(18) 0.0497(9) Uani 1 1 d . . . . .
H5 H -0.007589 0.288164 0.217312 0.060 Uiso 1 1 calc R U . . .
C4 C 0.1495(4) 0.3017(3) 0.14490(18) 0.0508(10) Uani 1 1 d . . . . .
C23 C -0.5942(4) 0.1290(3) 0.2920(2) 0.0554(10) Uani 1 1 d . . . . .
H23 H -0.673612 0.158676 0.260862 0.066 Uiso 1 1 calc R U . . .
C28 C 0.8961(4) 0.2385(3) 0.85309(18) 0.0514(10) Uani 1 1 d . . . . .
H28 H 0.960442 0.197820 0.889611 0.062 Uiso 1 1 calc R U . . .
C3 C 0.2822(4) 0.3332(3) 0.12938(18) 0.0528(10) Uani 1 1 d . . . . .
H3A H 0.325786 0.331426 0.087710 0.063 Uiso 1 1 calc R U . . .
C47 C 0.0562(4) 0.2865(3) 0.5674(2) 0.0538(10) Uani 1 1 d . . . . .
H47 H 0.062101 0.351706 0.548657 0.065 Uiso 1 1 calc R U . . .
C24 C -0.4796(5) 0.0709(3) 0.2755(2) 0.0566(10) Uani 1 1 d . . . . .
C48 C -0.0441(5) 0.2536(3) 0.6146(2) 0.0592(11) Uani 1 1 d . . . . .
H48 H -0.108891 0.295710 0.629136 0.071 Uiso 1 1 calc R U . . .
C36 C 0.6984(5) 0.1460(3) 0.9213(2) 0.0667(12) Uani 1 1 d . . . . .
C32 C 1.1114(4) 0.3217(4) 0.7973(2) 0.0685(13) Uani 1 1 d . . . . .
C11 C 0.0770(5) 0.2656(3) 0.0939(2) 0.0670(12) Uani 1 1 d . . . . .
C7 C 0.5018(5) 0.4015(3) 0.1523(2) 0.0637(11) Uani 1 1 d . . . . .
C50 C -0.1592(5) 0.0249(3) 0.7186(2) 0.0858(15) Uani 1 1 d . . . . .
H50A H -0.179068 0.005210 0.680022 0.129 Uiso 1 1 calc R U . . .
H50B H -0.235640 0.012464 0.752156 0.129 Uiso 1 1 calc R U . . .
H50C H -0.068511 -0.010229 0.741914 0.129 Uiso 1 1 calc R U . . .
C10 C 0.5599(5) 0.3841(4) 0.0849(2) 0.0886(16) Uani 1 1 d . . . . .
H10A H 0.575742 0.316522 0.093898 0.133 Uiso 1 1 calc R U . . .
H10B H 0.649904 0.408805 0.072618 0.133 Uiso 1 1 calc R U . . .
H10C H 0.490339 0.416092 0.046227 0.133 Uiso 1 1 calc R U . . .
C9 C 0.6170(5) 0.3474(4) 0.2122(3) 0.0922(16) Uani 1 1 d . . . . .
H9A H 0.587588 0.359537 0.254536 0.138 Uiso 1 1 calc R U . . .
H9B H 0.708442 0.369146 0.197756 0.138 Uiso 1 1 calc R U . . .
H9C H 0.626865 0.279896 0.221593 0.138 Uiso 1 1 calc R U . . .
C14 C 0.1854(6) 0.1921(4) 0.0754(3) 0.1032(19) Uani 1 1 d . . . . .
H14A H 0.136410 0.164453 0.048137 0.155 Uiso 1 1 calc R U . . .
H14B H 0.226234 0.142486 0.118445 0.155 Uiso 1 1 calc R U . . .
H14C H 0.261482 0.223051 0.047934 0.155 Uiso 1 1 calc R U . . .
C34 C 1.1954(5) 0.2470(5) 0.8633(3) 0.119(2) Uani 1 1 d . . . . .
H34A H 1.295004 0.256787 0.861788 0.178 Uiso 1 1 calc R U . . .
H34B H 1.190815 0.183727 0.863954 0.178 Uiso 1 1 calc R U . . .
H34C H 1.152925 0.253670 0.905533 0.178 Uiso 1 1 calc R U . . .
C8 C 0.4842(6) 0.5102(3) 0.1362(3) 0.0915(16) Uani 1 1 d . . . . .
H8A H 0.412398 0.542947 0.098658 0.137 Uiso 1 1 calc R U . . .
H8B H 0.575335 0.532345 0.121675 0.137 Uiso 1 1 calc R U . . .
H8C H 0.453983 0.522980 0.178195 0.137 Uiso 1 1 calc R U . . .
C12 C -0.0518(6) 0.2150(4) 0.1274(3) 0.0967(17) Uani 1 1 d . . . . .
H12A H -0.124743 0.259331 0.138400 0.145 Uiso 1 1 calc R U . . .
H12B H -0.019456 0.161958 0.170327 0.145 Uiso 1 1 calc R U . . .
H12C H -0.091992 0.191913 0.094525 0.145 Uiso 1 1 calc R U . . .
C35 C 1.1836(5) 0.3059(5) 0.7333(3) 0.123(2) Uani 1 1 d . . . . .
H35A H 1.140303 0.354643 0.690383 0.185 Uiso 1 1 calc R U . . .
H35B H 1.170805 0.243995 0.733534 0.185 Uiso 1 1 calc R U . . .
H35C H 1.285429 0.308964 0.735340 0.185 Uiso 1 1 calc R U . . .
C39 C 0.6050(7) 0.0902(4) 0.8953(3) 0.122(2) Uani 1 1 d . . . . .
H39A H 0.663111 0.057561 0.868608 0.183 Uiso 1 1 calc R U . . .
H39B H 0.526542 0.133737 0.865436 0.183 Uiso 1 1 calc R U . . .
H39C H 0.566447 0.044209 0.935436 0.183 Uiso 1 1 calc R U . . .
C33 C 1.1255(6) 0.4188(5) 0.7993(3) 0.128(2) Uani 1 1 d . . . . .
H33A H 1.091496 0.467788 0.754678 0.192 Uiso 1 1 calc R U . . .
H33B H 1.225546 0.421237 0.807644 0.192 Uiso 1 1 calc R U . . .
H33C H 1.068498 0.429168 0.837020 0.192 Uiso 1 1 calc R U . . .
C38 C 0.8186(7) 0.0776(5) 0.9697(3) 0.147(3) Uani 1 1 d . . . . .
H38A H 0.777996 0.030024 1.008003 0.221 Uiso 1 1 calc R U . . .
H38B H 0.873440 0.112171 0.988864 0.221 Uiso 1 1 calc R U . . .
H38C H 0.881353 0.046770 0.943316 0.221 Uiso 1 1 calc R U . . .
C13 C 0.0227(7) 0.3504(4) 0.0272(3) 0.119(2) Uani 1 1 d . . . . .
H13A H -0.026291 0.328805 -0.004046 0.178 Uiso 1 1 calc R U . . .
H13B H 0.103515 0.379703 0.003431 0.178 Uiso 1 1 calc R U . . .
H13C H -0.043492 0.396396 0.039997 0.178 Uiso 1 1 calc R U . . .
C37 C 0.6025(7) 0.1940(4) 0.9657(3) 0.128(2) Uani 1 1 d . . . . .
H37A H 0.558408 0.146510 1.002380 0.192 Uiso 1 1 calc R U . . .
H37B H 0.528162 0.241398 0.935473 0.192 Uiso 1 1 calc R U . . .
H37C H 0.661031 0.224220 0.987038 0.192 Uiso 1 1 calc R U . . .
C25 C -0.3644(6) 0.0054(5) 0.1937(3) 0.127(2) Uani 1 1 d . . . . .
H25A H -0.278110 0.030797 0.197779 0.191 Uiso 1 1 calc R U . . .
H25B H -0.376532 0.008494 0.145733 0.191 Uiso 1 1 calc R U . . .
H25C H -0.355845 -0.060137 0.225684 0.191 Uiso 1 1 calc R U . . .

loop_
_atom_site_aniso_label
_atom_site_aniso_U_11
_atom_site_aniso_U_22
_atom_site_aniso_U_33
_atom_site_aniso_U_23
_atom_site_aniso_U_13
_atom_site_aniso_U_12
S2 0.0416(5) 0.0428(5) 0.0370(5) -0.0148(4) 0.0008(4) -0.0036(4)
S1 0.0528(6) 0.0415(5) 0.0314(4) -0.0138(4) -0.0025(4) -0.0136(4)
O2 0.0519(16) 0.0410(14) 0.0473(14) -0.0114(11) -0.0004(12) -0.0010(12)
O6 0.0638(17) 0.0436(15) 0.0424(13) -0.0100(11) -0.0157(12) -0.0092(13)
O5 0.0639(17) 0.0659(17) 0.0366(13) -0.0260(12) 0.0120(12) -0.0251(14)
O3 0.0563(16) 0.0626(17) 0.0416(14) -0.0232(12) 0.0026(12) -0.0031(13)
O1 0.0718(18) 0.0591(17) 0.0401(14) -0.0208(13) 0.0096(13) -0.0282(14)
O4 0.0529(17) 0.0670(18) 0.0455(15) -0.0071(13) -0.0062(12) -0.0089(14)
N6 0.0476(18) 0.0355(16) 0.0439(16) -0.0211(13) 0.0033(14) -0.0085(14)
O8 0.0668(19) 0.072(2) 0.0573(17) -0.0255(15) 0.0218(14) -0.0195(16)
N2 0.0531(19) 0.0372(17) 0.0508(17) -0.0178(14) -0.0203(15) -0.0011(14)
N7 0.0432(18) 0.0377(17) 0.0543(18) -0.0136(14) 0.0083(14) -0.0111(14)
N3 0.0298(16) 0.0513(18) 0.0486(17) -0.0234(14) 0.0029(13) -0.0033(13)
N8 0.0481(19) 0.0380(17) 0.060(2) -0.0125(15) 0.0072(16) -0.0092(15)
N1 0.061(2) 0.0518(19) 0.0500(18) -0.0323(15) 0.0164(15) -0.0239(16)
N4 0.049(2) 0.065(2) 0.0544(19) -0.0343(17) -0.0078(15) 0.0039(17)
O7 0.093(2) 0.113(3) 0.0627(19) -0.0512(19) -0.0131(17) 0.000(2)
C40 0.0336(18) 0.0367(19) 0.0302(16) -0.0135(15) 0.0016(14) -0.0064(15)
C43 0.0382(19) 0.0349(19) 0.0297(17) -0.0102(14) 0.0005(14) -0.0097(15)
C41 0.041(2) 0.039(2) 0.0380(19) -0.0131(16) -0.0091(15) 0.0053(16)
C31 0.041(2) 0.043(2) 0.0380(19) -0.0195(16) -0.0091(15) -0.0021(17)
C46 0.043(2) 0.038(2) 0.0346(18) -0.0180(15) -0.0041(15) -0.0063(16)
C15 0.041(2) 0.045(2) 0.0404(19) -0.0221(17) 0.0011(16) -0.0084(17)
N5 0.057(2) 0.075(2) 0.062(2) -0.0420(19) -0.0065(17) 0.0043(18)
C26 0.045(2) 0.045(2) 0.0336(18) -0.0153(16) 0.0016(16) -0.0067(17)
C45 0.041(2) 0.0282(18) 0.0400(18) -0.0141(15) -0.0039(15) -0.0037(15)
C42 0.052(2) 0.0336(19) 0.0389(19) -0.0142(16) -0.0027(16) -0.0023(17)
C1 0.055(2) 0.037(2) 0.0352(18) -0.0139(16) 0.0004(16) -0.0097(17)
C44 0.039(2) 0.0334(19) 0.0352(18) -0.0089(15) -0.0079(15) -0.0004(15)
C18 0.0337(19) 0.042(2) 0.0407(19) -0.0192(16) -0.0019(15) -0.0052(16)
C21 0.039(2) 0.0359(19) 0.045(2) -0.0152(16) 0.0010(16) -0.0070(16)
C17 0.048(2) 0.050(2) 0.048(2) -0.0275(18) 0.0105(17) -0.0059(18)
C6 0.052(2) 0.039(2) 0.0373(19) -0.0152(16) 0.0021(16) -0.0039(17)
C19 0.044(2) 0.038(2) 0.052(2) -0.0214(17) 0.0039(17) -0.0071(17)
C16 0.051(2) 0.039(2) 0.053(2) -0.0262(18) 0.0103(18) -0.0086(18)
C30 0.039(2) 0.049(2) 0.046(2) -0.0180(18) -0.0039(16) -0.0079(17)
C29 0.045(2) 0.050(2) 0.044(2) -0.0145(18) -0.0030(17) -0.0028(18)
C20 0.043(2) 0.049(2) 0.052(2) -0.0295(18) 0.0112(17) -0.0059(18)
C49 0.049(2) 0.052(2) 0.042(2) -0.0189(18) 0.0036(17) -0.0102(19)
C27 0.033(2) 0.061(2) 0.039(2) -0.0172(18) -0.0025(16) -0.0016(18)
C2 0.058(2) 0.045(2) 0.038(2) -0.0135(17) 0.0069(17) -0.0056(18)
C22 0.045(2) 0.039(2) 0.056(2) -0.0153(18) -0.0037(18) -0.0012(17)
C5 0.053(2) 0.053(2) 0.047(2) -0.0228(18) -0.0007(18) -0.0081(19)
C4 0.061(3) 0.053(2) 0.038(2) -0.0193(18) -0.0071(18) 0.000(2)
C23 0.058(3) 0.048(2) 0.054(2) -0.0129(19) -0.0105(19) -0.004(2)
C28 0.043(2) 0.064(3) 0.040(2) -0.0151(19) -0.0075(17) 0.0032(19)
C3 0.070(3) 0.055(2) 0.0333(19) -0.0174(18) 0.0034(18) -0.003(2)
C47 0.065(3) 0.039(2) 0.064(2) -0.0256(19) 0.013(2) -0.012(2)
C24 0.066(3) 0.061(3) 0.050(2) -0.027(2) -0.004(2) -0.011(2)
C48 0.067(3) 0.053(3) 0.071(3) -0.038(2) 0.022(2) -0.012(2)
C36 0.068(3) 0.065(3) 0.053(2) -0.002(2) -0.003(2) -0.016(2)
C32 0.037(2) 0.101(4) 0.054(2) -0.011(2) -0.0046(19) -0.011(2)
C11 0.087(3) 0.074(3) 0.046(2) -0.030(2) -0.016(2) -0.003(3)
C7 0.071(3) 0.073(3) 0.052(2) -0.026(2) 0.020(2) -0.022(2)
C50 0.091(4) 0.069(3) 0.077(3) 0.001(3) 0.021(3) -0.023(3)
C10 0.092(4) 0.111(4) 0.073(3) -0.043(3) 0.040(3) -0.031(3)
C9 0.060(3) 0.134(5) 0.087(4) -0.043(3) 0.008(3) -0.021(3)
C14 0.120(5) 0.117(4) 0.103(4) -0.080(4) -0.017(3) -0.001(4)
C34 0.045(3) 0.193(7) 0.077(3) -0.001(4) -0.019(3) -0.012(3)
C8 0.120(5) 0.080(4) 0.087(3) -0.035(3) 0.043(3) -0.049(3)
C12 0.107(4) 0.118(4) 0.090(4) -0.058(3) -0.015(3) -0.036(4)
C35 0.049(3) 0.228(8) 0.080(4) -0.047(4) 0.014(3) -0.010(4)
C39 0.153(6) 0.100(4) 0.103(4) -0.003(3) -0.006(4) -0.072(4)
C33 0.094(4) 0.147(6) 0.149(6) -0.041(5) -0.041(4) -0.057(4)
C38 0.108(5) 0.128(5) 0.116(5) 0.065(4) -0.021(4) -0.019(4)
C13 0.171(6) 0.107(4) 0.073(3) -0.022(3) -0.058(4) -0.017(4)
C37 0.157(6) 0.124(5) 0.082(4) -0.014(4) 0.054(4) -0.022(5)
C25 0.115(5) 0.201(7) 0.107(4) -0.117(5) -0.001(4) 0.007(5)

loop_
_atom_type_symbol
_atom_type_description
_atom_type_scat_dispersion_real
_atom_type_scat_dispersion_imag
_atom_type_scat_source
C C 0.0033 0.0016 'International Tables Vol C Tables 4.2.6.8 and 6.1.1.4'
H H 0.0000 0.0000 'International Tables Vol C Tables 4.2.6.8 and 6.1.1.4'
N N 0.0061 0.0033 'International Tables Vol C Tables 4.2.6.8 and 6.1.1.4'
O O 0.0106 0.0060 'International Tables Vol C Tables 4.2.6.8 and 6.1.1.4'
S S 0.1246 0.1234 'International Tables Vol C Tables 4.2.6.8 and 6.1.1.4'

loop_
_geom_angle_atom_site_label_1
_geom_angle_atom_site_label_2
_geom_angle_atom_site_label_3
_geom_angle
_geom_angle_site_symmetry_1
_geom_angle_site_symmetry_3
_geom_angle_publ_flag
O2 S2 O3 119.08(14) . . ?
O2 S2 N3 108.82(15) . . ?
O3 S2 N3 103.65(15) . . ?
O2 S2 C18 108.63(15) . . ?
O3 S2 C18 109.32(15) . . ?
N3 S2 C18 106.63(15) . . ?
O6 S1 O5 114.70(15) . . ?
O6 S1 N6 114.04(15) . . ?
O5 S1 N6 104.98(15) . . ?
O6 S1 C43 106.80(15) . . ?
O5 S1 C43 108.78(15) . . ?
N6 S1 C43 107.26(14) . . ?
C1 O1 H1 109.5 . . ?
C26 O4 H4 109.5 . . ?
C46 N6 S1 121.8(2) . . ?
C46 N6 H6 119.1 . . ?
S1 N6 H6 119.1 . . ?
C49 O8 C50 116.8(3) . . ?
C40 N2 C31 125.5(3) . . ?
C40 N2 H2 117.3 . . ?
C31 N2 H2 117.3 . . ?
C46 N7 N8 125.9(3) . . ?
C21 N3 S2 124.0(2) . . ?
C21 N3 H3 118.0 . . ?
S2 N3 H3 118.0 . . ?
C49 N8 N7 116.1(3) . . ?
C15 N1 C6 126.2(3) . . ?
C15 N1 H1A 116.9 . . ?
C6 N1 H1A 116.9 . . ?
C21 N4 N5 119.7(3) . . ?
C24 O7 C25 116.3(4) . . ?
N2 C40 C41 122.1(3) . . ?
N2 C40 C45 119.0(3) . . ?
C41 C40 C45 118.8(3) . . ?
C42 C43 C44 119.5(3) . . ?
C42 C43 S1 119.4(2) . . ?
C44 C43 S1 121.0(2) . . ?
C42 C41 C40 120.2(3) . . ?
C42 C41 H41 119.9 . . ?
C40 C41 H41 119.9 . . ?
C30 C31 C26 120.5(3) . . ?
C30 C31 N2 121.0(3) . . ?
C26 C31 N2 118.5(3) . . ?
N6 C46 N7 115.6(3) . . ?
N6 C46 C47 128.2(3) . . ?
N7 C46 C47 116.2(3) . . ?
N1 C15 C20 122.1(3) . . ?
N1 C15 C16 119.7(3) . . ?
C20 C15 C16 118.1(3) . . ?
C24 N5 N4 118.2(3) . . ?
O4 C26 C31 121.2(3) . . ?
O4 C26 C27 117.9(3) . . ?
C31 C26 C27 120.9(3) . . ?
C44 C45 C40 120.6(3) . . ?
C44 C45 H45 119.7 . . ?
C40 C45 H45 119.7 . . ?
C41 C42 C43 120.8(3) . . ?
C41 C42 H42 119.6 . . ?
C43 C42 H42 119.6 . . ?
O1 C1 C6 119.0(3) . . ?
O1 C1 C2 119.8(3) . . ?
C6 C1 C2 121.2(3) . . ?
C45 C44 C43 120.0(3) . . ?
C45 C44 H44 120.0 . . ?
C43 C44 H44 120.0 . . ?
C19 C18 C17 119.2(3) . . ?
C19 C18 S2 120.4(3) . . ?
C17 C18 S2 120.4(3) . . ?
N4 C21 N3 117.8(3) . . ?
N4 C21 C22 123.0(3) . . ?
N3 C21 C22 119.3(3) . . ?
C16 C17 C18 120.3(3) . . ?
C16 C17 H17 119.8 . . ?
C18 C17 H17 119.8 . . ?
C1 C6 C5 120.0(3) . . ?
C1 C6 N1 118.6(3) . . ?
C5 C6 N1 121.4(3) . . ?
C20 C19 C18 120.5(3) . . ?
C20 C19 H19 119.8 . . ?
C18 C19 H19 119.8 . . ?
C17 C16 C15 121.0(3) . . ?
C17 C16 H16 119.5 . . ?
C15 C16 H16 119.5 . . ?
C31 C30 C29 121.1(3) . . ?
C31 C30 H30 119.5 . . ?
C29 C30 H30 119.5 . . ?
C28 C29 C30 116.7(3) . . ?
C28 C29 C36 122.3(3) . . ?
C30 C29 C36 121.0(3) . . ?
C19 C20 C15 120.9(3) . . ?
C19 C20 H20 119.5 . . ?
C15 C20 H20 119.5 . . ?
N8 C49 O8 119.8(3) . . ?
N8 C49 C48 123.1(3) . . ?
O8 C49 C48 117.1(3) . . ?
C28 C27 C26 115.9(3) . . ?
C28 C27 C32 121.5(3) . . ?
C26 C27 C32 122.5(3) . . ?
C3 C2 C1 116.6(3) . . ?
C3 C2 C7 121.9(3) . . ?
C1 C2 C7 121.6(3) . . ?
C23 C22 C21 117.3(4) . . ?
C23 C22 H22 121.3 . . ?
C21 C22 H22 121.3 . . ?
C4 C5 C6 120.5(4) . . ?
C4 C5 H5 119.8 . . ?
C6 C5 H5 119.8 . . ?
C3 C4 C5 117.7(3) . . ?
C3 C4 C11 120.3(3) . . ?
C5 C4 C11 122.0(4) . . ?
C22 C23 C24 117.4(4) . . ?
C22 C23 H23 121.3 . . ?
C24 C23 H23 121.3 . . ?
C29 C28 C27 124.9(3) . . ?
C29 C28 H28 117.5 . . ?
C27 C28 H28 117.5 . . ?
C4 C3 C2 124.1(3) . . ?
C4 C3 H3A 118.0 . . ?
C2 C3 H3A 118.0 . . ?
C48 C47 C46 119.0(3) . . ?
C48 C47 H47 120.5 . . ?
C46 C47 H47 120.5 . . ?
N5 C24 O7 118.5(4) . . ?
N5 C24 C23 124.3(3) . . ?
O7 C24 C23 117.2(4) . . ?
C47 C48 C49 119.6(4) . . ?
C47 C48 H48 120.2 . . ?
C49 C48 H48 120.2 . . ?
C38 C36 C39 109.4(5) . . ?
C38 C36 C29 113.2(4) . . ?
C39 C36 C29 110.0(4) . . ?
C38 C36 C37 107.5(5) . . ?
C39 C36 C37 107.6(5) . . ?
C29 C36 C37 108.9(4) . . ?
C33 C32 C35 112.1(5) . . ?
C33 C32 C27 110.2(4) . . ?
C35 C32 C27 110.3(4) . . ?
C33 C32 C34 106.4(4) . . ?
C35 C32 C34 106.3(4) . . ?
C27 C32 C34 111.4(4) . . ?
C13 C11 C14 110.7(4) . . ?
C13 C11 C12 108.5(4) . . ?
C14 C11 C12 106.4(4) . . ?
C13 C11 C4 109.0(4) . . ?
C14 C11 C4 110.0(4) . . ?
C12 C11 C4 112.1(3) . . ?
C2 C7 C9 111.4(3) . . ?
C2 C7 C8 109.2(4) . . ?
C9 C7 C8 110.4(4) . . ?
C2 C7 C10 111.5(4) . . ?
C9 C7 C10 106.8(4) . . ?
C8 C7 C10 107.4(4) . . ?
O8 C50 H50A 109.5 . . ?
O8 C50 H50B 109.5 . . ?
H50A C50 H50B 109.5 . . ?
O8 C50 H50C 109.5 . . ?
H50A C50 H50C 109.5 . . ?
H50B C50 H50C 109.5 . . ?
C7 C10 H10A 109.5 . . ?
C7 C10 H10B 109.5 . . ?
H10A C10 H10B 109.5 . . ?
C7 C10 H10C 109.5 . . ?
H10A C10 H10C 109.5 . . ?
H10B C10 H10C 109.5 . . ?
C7 C9 H9A 109.5 . . ?
C7 C9 H9B 109.5 . . ?
H9A C9 H9B 109.5 . . ?
C7 C9 H9C 109.5 . . ?
H9A C9 H9C 109.5 . . ?
H9B C9 H9C 109.5 . . ?
C11 C14 H14A 109.5 . . ?
C11 C14 H14B 109.5 . . ?
H14A C14 H14B 109.5 . . ?
C11 C14 H14C 109.5 . . ?
H14A C14 H14C 109.5 . . ?
H14B C14 H14C 109.5 . . ?
C32 C34 H34A 109.5 . . ?
C32 C34 H34B 109.5 . . ?
H34A C34 H34B 109.5 . . ?
C32 C34 H34C 109.5 . . ?
H34A C34 H34C 109.5 . . ?
H34B C34 H34C 109.5 . . ?
C7 C8 H8A 109.5 . . ?
C7 C8 H8B 109.5 . . ?
H8A C8 H8B 109.5 . . ?
C7 C8 H8C 109.5 . . ?
H8A C8 H8C 109.5 . . ?
H8B C8 H8C 109.5 . . ?
C11 C12 H12A 109.5 . . ?
C11 C12 H12B 109.5 . . ?
H12A C12 H12B 109.5 . . ?
C11 C12 H12C 109.5 . . ?
H12A C12 H12C 109.5 . . ?
H12B C12 H12C 109.5 . . ?
C32 C35 H35A 109.5 . . ?
C32 C35 H35B 109.5 . . ?
H35A C35 H35B 109.5 . . ?
C32 C35 H35C 109.5 . . ?
H35A C35 H35C 109.5 . . ?
H35B C35 H35C 109.5 . . ?
C36 C39 H39A 109.5 . . ?
C36 C39 H39B 109.5 . . ?
H39A C39 H39B 109.5 . . ?
C36 C39 H39C 109.5 . . ?
H39A C39 H39C 109.5 . . ?
H39B C39 H39C 109.5 . . ?
C32 C33 H33A 109.5 . . ?
C32 C33 H33B 109.5 . . ?
H33A C33 H33B 109.5 . . ?
C32 C33 H33C 109.5 . . ?
H33A C33 H33C 109.5 . . ?
H33B C33 H33C 109.5 . . ?
C36 C38 H38A 109.5 . . ?
C36 C38 H38B 109.5 . . ?
H38A C38 H38B 109.5 . . ?
C36 C38 H38C 109.5 . . ?
H38A C38 H38C 109.5 . . ?
H38B C38 H38C 109.5 . . ?
C11 C13 H13A 109.5 . . ?
C11 C13 H13B 109.5 . . ?
H13A C13 H13B 109.5 . . ?
C11 C13 H13C 109.5 . . ?
H13A C13 H13C 109.5 . . ?
H13B C13 H13C 109.5 . . ?
C36 C37 H37A 109.5 . . ?
C36 C37 H37B 109.5 . . ?
H37A C37 H37B 109.5 . . ?
C36 C37 H37C 109.5 . . ?
H37A C37 H37C 109.5 . . ?
H37B C37 H37C 109.5 . . ?
O7 C25 H25A 109.5 . . ?
O7 C25 H25B 109.5 . . ?
H25A C25 H25B 109.5 . . ?
O7 C25 H25C 109.5 . . ?
H25A C25 H25C 109.5 . . ?
H25B C25 H25C 109.5 . . ?

loop_
_geom_bond_atom_site_label_1
_geom_bond_atom_site_label_2
_geom_bond_distance
_geom_bond_site_symmetry_2
_geom_bond_publ_flag
S2 O2 1.424(2) . ?
S2 O3 1.426(2) . ?
S2 N3 1.639(3) . ?
S2 C18 1.746(3) . ?
S1 O6 1.446(2) . ?
S1 O5 1.451(2) . ?
S1 N6 1.581(3) . ?
S1 C43 1.761(3) . ?
O1 C1 1.373(4) . ?
O1 H1 0.8200 . ?
O4 C26 1.371(4) . ?
O4 H4 0.8200 . ?
N6 C46 1.334(4) . ?
N6 H6 0.8600 . ?
O8 C49 1.343(4) . ?
O8 C50 1.436(5) . ?
N2 C40 1.379(4) . ?
N2 C31 1.431(4) . ?
N2 H2 0.8600 . ?
N7 C46 1.336(4) . ?
N7 N8 1.360(4) . ?
N3 C21 1.391(4) . ?
N3 H3 0.8600 . ?
N8 C49 1.297(4) . ?
N1 C15 1.385(4) . ?
N1 C6 1.419(4) . ?
N1 H1A 0.8600 . ?
N4 C21 1.310(4) . ?
N4 N5 1.361(4) . ?
O7 C24 1.357(4) . ?
O7 C25 1.432(6) . ?
C40 C41 1.386(4) . ?
C40 C45 1.396(4) . ?
C43 C42 1.380(4) . ?
C43 C44 1.385(4) . ?
C41 C42 1.374(4) . ?
C41 H41 0.9300 . ?
C31 C30 1.377(5) . ?
C31 C26 1.383(5) . ?
C46 C47 1.424(5) . ?
C15 C20 1.393(5) . ?
C15 C16 1.394(4) . ?
N5 C24 1.303(5) . ?
C26 C27 1.403(5) . ?
C45 C44 1.372(4) . ?
C45 H45 0.9300 . ?
C42 H42 0.9300 . ?
C1 C6 1.387(5) . ?
C1 C2 1.395(5) . ?
C44 H44 0.9300 . ?
C18 C19 1.384(4) . ?
C18 C17 1.389(5) . ?
C21 C22 1.398(5) . ?
C17 C16 1.371(5) . ?
C17 H17 0.9300 . ?
C6 C5 1.392(5) . ?
C19 C20 1.373(5) . ?
C19 H19 0.9300 . ?
C16 H16 0.9300 . ?
C30 C29 1.390(5) . ?
C30 H30 0.9300 . ?
C29 C28 1.380(5) . ?
C29 C36 1.530(5) . ?
C20 H20 0.9300 . ?
C49 C48 1.399(5) . ?
C27 C28 1.390(5) . ?
C27 C32 1.531(5) . ?
C2 C3 1.388(5) . ?
C2 C7 1.529(5) . ?
C22 C23 1.345(5) . ?
C22 H22 0.9300 . ?
C5 C4 1.387(5) . ?
C5 H5 0.9300 . ?
C4 C3 1.381(5) . ?
C4 C11 1.538(5) . ?
C23 C24 1.389(5) . ?
C23 H23 0.9300 . ?
C28 H28 0.9300 . ?
C3 H3A 0.9300 . ?
C47 C48 1.333(5) . ?
C47 H47 0.9300 . ?
C48 H48 0.9300 . ?
C36 C38 1.502(6) . ?
C36 C39 1.520(6) . ?
C36 C37 1.534(7) . ?
C32 C33 1.511(7) . ?
C32 C35 1.516(6) . ?
C32 C34 1.537(6) . ?
C11 C13 1.517(6) . ?
C11 C14 1.528(6) . ?
C11 C12 1.532(6) . ?
C7 C9 1.538(6) . ?
C7 C8 1.540(6) . ?
C7 C10 1.544(5) . ?
C50 H50A 0.9600 . ?
C50 H50B 0.9600 . ?
C50 H50C 0.9600 . ?
C10 H10A 0.9600 . ?
C10 H10B 0.9600 . ?
C10 H10C 0.9600 . ?
C9 H9A 0.9600 . ?
C9 H9B 0.9600 . ?
C9 H9C 0.9600 . ?
C14 H14A 0.9600 . ?
C14 H14B 0.9600 . ?
C14 H14C 0.9600 . ?
C34 H34A 0.9600 . ?
C34 H34B 0.9600 . ?
C34 H34C 0.9600 . ?
C8 H8A 0.9600 . ?
C8 H8B 0.9600 . ?
C8 H8C 0.9600 . ?
C12 H12A 0.9600 . ?
C12 H12B 0.9600 . ?
C12 H12C 0.9600 . ?
C35 H35A 0.9600 . ?
C35 H35B 0.9600 . ?
C35 H35C 0.9600 . ?
C39 H39A 0.9600 . ?
C39 H39B 0.9600 . ?
C39 H39C 0.9600 . ?
C33 H33A 0.9600 . ?
C33 H33B 0.9600 . ?
C33 H33C 0.9600 . ?
C38 H38A 0.9600 . ?
C38 H38B 0.9600 . ?
C38 H38C 0.9600 . ?
C13 H13A 0.9600 . ?
C13 H13B 0.9600 . ?
C13 H13C 0.9600 . ?
C37 H37A 0.9600 . ?
C37 H37B 0.9600 . ?
C37 H37C 0.9600 . ?
C25 H25A 0.9600 . ?
C25 H25B 0.9600 . ?
C25 H25C 0.9600 . ?

loop_
_geom_torsion_atom_site_label_1
_geom_torsion_atom_site_label_2
_geom_torsion_atom_site_label_3
_geom_torsion_atom_site_label_4
_geom_torsion
_geom_torsion_site_symmetry_1
_geom_torsion_site_symmetry_2
_geom_torsion_site_symmetry_3
_geom_torsion_site_symmetry_4
_geom_torsion_publ_flag
O6 S1 N6 C46 -50.0(3) . . . . ?
O5 S1 N6 C46 -176.4(2) . . . . ?
C43 S1 N6 C46 68.0(3) . . . . ?
O2 S2 N3 C21 -57.0(3) . . . . ?
O3 S2 N3 C21 175.3(3) . . . . ?
C18 S2 N3 C21 60.0(3) . . . . ?
C46 N7 N8 C49 0.6(5) . . . . ?
C31 N2 C40 C41 -8.9(5) . . . . ?
C31 N2 C40 C45 172.9(3) . . . . ?
O6 S1 C43 C42 168.6(3) . . . . ?
O5 S1 C43 C42 -67.1(3) . . . . ?
N6 S1 C43 C42 46.0(3) . . . . ?
O6 S1 C43 C44 -16.3(3) . . . . ?
O5 S1 C43 C44 108.0(3) . . . . ?
N6 S1 C43 C44 -138.9(3) . . . . ?
N2 C40 C41 C42 -175.3(3) . . . . ?
C45 C40 C41 C42 2.9(5) . . . . ?
C40 N2 C31 C30 -65.3(5) . . . . ?
C40 N2 C31 C26 117.2(4) . . . . ?
S1 N6 C46 N7 -173.6(2) . . . . ?
S1 N6 C46 C47 6.1(5) . . . . ?
N8 N7 C46 N6 177.5(3) . . . . ?
N8 N7 C46 C47 -2.2(5) . . . . ?
C6 N1 C15 C20 30.1(5) . . . . ?
C6 N1 C15 C16 -153.3(3) . . . . ?
C21 N4 N5 C24 -0.7(5) . . . . ?
C30 C31 C26 O4 179.4(3) . . . . ?
N2 C31 C26 O4 -3.1(5) . . . . ?
C30 C31 C26 C27 -0.6(5) . . . . ?
N2 C31 C26 C27 176.9(3) . . . . ?
N2 C40 C45 C44 174.6(3) . . . . ?
C41 C40 C45 C44 -3.7(5) . . . . ?
C40 C41 C42 C43 0.2(5) . . . . ?
C44 C43 C42 C41 -2.4(5) . . . . ?
S1 C43 C42 C41 172.7(3) . . . . ?
C40 C45 C44 C43 1.4(5) . . . . ?
C42 C43 C44 C45 1.6(5) . . . . ?
S1 C43 C44 C45 -173.5(3) . . . . ?
O2 S2 C18 C19 19.5(3) . . . . ?
O3 S2 C18 C19 150.9(3) . . . . ?
N3 S2 C18 C19 -97.6(3) . . . . ?
O2 S2 C18 C17 -160.7(3) . . . . ?
O3 S2 C18 C17 -29.3(3) . . . . ?
N3 S2 C18 C17 82.1(3) . . . . ?
N5 N4 C21 N3 -177.9(3) . . . . ?
N5 N4 C21 C22 2.2(5) . . . . ?
S2 N3 C21 N4 20.4(4) . . . . ?
S2 N3 C21 C22 -159.7(3) . . . . ?
C19 C18 C17 C16 -0.6(5) . . . . ?
S2 C18 C17 C16 179.7(3) . . . . ?
O1 C1 C6 C5 178.4(3) . . . . ?
C2 C1 C6 C5 0.3(5) . . . . ?
O1 C1 C6 N1 -1.2(5) . . . . ?
C2 C1 C6 N1 -179.3(3) . . . . ?
C15 N1 C6 C1 -149.1(3) . . . . ?
C15 N1 C6 C5 31.2(5) . . . . ?
C17 C18 C19 C20 0.0(5) . . . . ?
S2 C18 C19 C20 179.7(3) . . . . ?
C18 C17 C16 C15 0.8(5) . . . . ?
N1 C15 C16 C17 -177.1(3) . . . . ?
C20 C15 C16 C17 -0.5(5) . . . . ?
C26 C31 C30 C29 -0.6(5) . . . . ?
N2 C31 C30 C29 -178.1(3) . . . . ?
C31 C30 C29 C28 1.3(5) . . . . ?
C31 C30 C29 C36 178.4(3) . . . . ?
C18 C19 C20 C15 0.4(5) . . . . ?
N1 C15 C20 C19 176.5(3) . . . . ?
C16 C15 C20 C19 -0.1(5) . . . . ?
N7 N8 C49 O8 -177.5(3) . . . . ?
N7 N8 C49 C48 1.3(5) . . . . ?
C50 O8 C49 N8 -2.1(5) . . . . ?
C50 O8 C49 C48 179.1(4) . . . . ?
O4 C26 C27 C28 -179.0(3) . . . . ?
C31 C26 C27 C28 1.0(5) . . . . ?
O4 C26 C27 C32 1.3(5) . . . . ?
C31 C26 C27 C32 -178.8(4) . . . . ?
O1 C1 C2 C3 -178.9(3) . . . . ?
C6 C1 C2 C3 -0.8(5) . . . . ?
O1 C1 C2 C7 1.0(5) . . . . ?
C6 C1 C2 C7 179.1(3) . . . . ?
N4 C21 C22 C23 -2.2(5) . . . . ?
N3 C21 C22 C23 177.9(3) . . . . ?
C1 C6 C5 C4 1.1(5) . . . . ?
N1 C6 C5 C4 -179.2(3) . . . . ?
C6 C5 C4 C3 -2.1(5) . . . . ?
C6 C5 C4 C11 -179.9(3) . . . . ?
C21 C22 C23 C24 0.6(5) . . . . ?
C30 C29 C28 C27 -0.8(6) . . . . ?
C36 C29 C28 C27 -177.9(4) . . . . ?
C26 C27 C28 C29 -0.3(6) . . . . ?
C32 C27 C28 C29 179.5(4) . . . . ?
C5 C4 C3 C2 1.6(6) . . . . ?
C11 C4 C3 C2 179.5(4) . . . . ?
C1 C2 C3 C4 -0.2(6) . . . . ?
C7 C2 C3 C4 179.9(4) . . . . ?
N6 C46 C47 C48 -177.8(3) . . . . ?
N7 C46 C47 C48 1.9(5) . . . . ?
N4 N5 C24 O7 179.0(3) . . . . ?
N4 N5 C24 C23 -0.9(6) . . . . ?
C25 O7 C24 N5 -3.8(6) . . . . ?
C25 O7 C24 C23 176.2(4) . . . . ?
C22 C23 C24 N5 0.9(6) . . . . ?
C22 C23 C24 O7 -179.0(4) . . . . ?
C46 C47 C48 C49 -0.2(6) . . . . ?
N8 C49 C48 C47 -1.5(6) . . . . ?
O8 C49 C48 C47 177.3(4) . . . . ?
C28 C29 C36 C38 -10.7(6) . . . . ?
C30 C29 C36 C38 172.3(5) . . . . ?
C28 C29 C36 C39 -133.5(5) . . . . ?
C30 C29 C36 C39 49.5(6) . . . . ?
C28 C29 C36 C37 108.8(5) . . . . ?
C30 C29 C36 C37 -68.2(5) . . . . ?
C28 C27 C32 C33 -117.9(4) . . . . ?
C26 C27 C32 C33 61.9(5) . . . . ?
C28 C27 C32 C35 117.8(5) . . . . ?
C26 C27 C32 C35 -62.5(6) . . . . ?
C28 C27 C32 C34 -0.1(6) . . . . ?
C26 C27 C32 C34 179.7(4) . . . . ?
C3 C4 C11 C13 -71.7(5) . . . . ?
C5 C4 C11 C13 106.1(5) . . . . ?
C3 C4 C11 C14 49.9(5) . . . . ?
C5 C4 C11 C14 -132.3(4) . . . . ?
C3 C4 C11 C12 168.2(4) . . . . ?
C5 C4 C11 C12 -14.1(6) . . . . ?
C3 C2 C7 C9 -124.1(4) . . . . ?
C1 C2 C7 C9 56.1(5) . . . . ?
C3 C2 C7 C8 113.7(4) . . . . ?
C1 C2 C7 C8 -66.2(5) . . . . ?
C3 C2 C7 C10 -4.9(5) . . . . ?
C1 C2 C7 C10 175.3(4) . . . . ?
